data_1505367
loop_
_publ_author_name
'Chen, Yunfeng'
'She, Nengfang'
'Meng, Xianggao'
'Yin, Guodong'
'Wu, Anxin'
'Isaacs, Lyle'

_publ_section_title
;
 Chiral molecular clips control orthogonal crystalline organization.
;
_journal_issue 10
_journal_name_full 'Organic letters'
_journal_page_first 1899
_journal_page_last 1902
_journal_paper_doi 10.1021/ol0704340
_journal_volume 9
_journal_year 2007
_chemical_formula_sum 'C28 H29 I N4 O8'
_chemical_formula_weight 676.45
_chemical_name_systematic
; 
 ? 
;
_space_group_IT_number 14
_symmetry_cell_setting monoclinic
_symmetry_space_group_name_Hall '-P 2ybc'
_symmetry_space_group_name_H-M 'P 1 21/c 1'
_atom_sites_solution_hydrogens geom
_atom_sites_solution_primary direct
_atom_sites_solution_secondary difmap
_audit_creation_method SHELXL-97
_cell_angle_alpha 90.00
_cell_angle_beta 107.358(4)
_cell_angle_gamma 90.00
_cell_formula_units_Z 4
_cell_length_a 15.527(4)
_cell_length_b 10.577(3)
_cell_length_c 17.467(4)
_cell_measurement_reflns_used 5358
_cell_measurement_temperature 292(2)
_cell_measurement_theta_max 22.13
_cell_measurement_theta_min 2.28
_cell_volume 2738.0(12)
_computing_cell_refinement 'Bruker SMART'
_computing_data_collection 'Bruker SMART'
_computing_data_reduction 'Bruker SAINT'
_computing_molecular_graphics 'Bruker SHELXTL'
_computing_publication_material 'Bruker SHELXTL'
_computing_structure_refinement 'SHELXL-97 (Sheldrick, 1997)'
_computing_structure_solution 'SHELXS-97 (Sheldrick, 1990)'
_diffrn_ambient_temperature 292(2)
_diffrn_measured_fraction_theta_full 0.993
_diffrn_measured_fraction_theta_max 0.993
_diffrn_measurement_device_type 'CCD area detector'
_diffrn_measurement_method 'phi and omega scans'
_diffrn_radiation_monochromator graphite
_diffrn_radiation_source 'fine-focus sealed tube'
_diffrn_radiation_type MoK\a
_diffrn_radiation_wavelength 0.71073
_diffrn_reflns_av_R_equivalents 0.0660
_diffrn_reflns_av_sigmaI/netI 0.0657
_diffrn_reflns_limit_h_max 18
_diffrn_reflns_limit_h_min -18
_diffrn_reflns_limit_k_max 12
_diffrn_reflns_limit_k_min -12
_diffrn_reflns_limit_l_max 20
_diffrn_reflns_limit_l_min -20
_diffrn_reflns_number 18654
_diffrn_reflns_theta_full 25.00
_diffrn_reflns_theta_max 25.00
_diffrn_reflns_theta_min 2.28
_exptl_absorpt_coefficient_mu 1.228
_exptl_absorpt_correction_T_max 0.8092
_exptl_absorpt_correction_T_min 0.7095
_exptl_absorpt_correction_type none
_exptl_crystal_colour colorless
_exptl_crystal_density_diffrn 1.641
_exptl_crystal_density_meas 0
_exptl_crystal_density_method 'not measured'
_exptl_crystal_description block
_exptl_crystal_F_000 1368
_exptl_crystal_size_max 0.30
_exptl_crystal_size_mid 0.26
_exptl_crystal_size_min 0.18
_refine_diff_density_max 1.302
_refine_diff_density_min -1.635
_refine_diff_density_rms 0.137
_refine_ls_extinction_method none
_refine_ls_goodness_of_fit_ref 1.079
_refine_ls_hydrogen_treatment constr
_refine_ls_matrix_type full
_refine_ls_number_parameters 385
_refine_ls_number_reflns 4811
_refine_ls_number_restraints 8
_refine_ls_restrained_S_all 1.081
_refine_ls_R_factor_all 0.1042
_refine_ls_R_factor_gt 0.0742
_refine_ls_shift/su_max 0.002
_refine_ls_shift/su_mean 0.000
_refine_ls_structure_factor_coef Fsqd
_refine_ls_weighting_details 'calc w=1/[\s^2^(Fo^2^)+(0.1508P)^2^+0.0000P] where P=(Fo^2^+2Fc^2^)/3'
_refine_ls_weighting_scheme calc
_refine_ls_wR_factor_gt 0.2154
_refine_ls_wR_factor_ref 0.2359
_reflns_number_gt 3227
_reflns_number_total 4811
_reflns_threshold_expression >2sigma(I)
_cod_data_source_file ol0704340si20070220_063540.cif
_cod_data_source_block compound1
_cod_depositor_comments
;
The following automatic conversions were performed:

'_symmetry_cell_setting' value 'Monoclinic' changed to 'monoclinic'
according to /home/saulius/struct/CIF-dictionaries/cif_core.dic
dictionary named 'cif_core.dic' version 2.4.1 from 2010-06-29.

Automatic conversion script
Id: cif_fix_values 1715 2011-07-08 13:25:40Z adriana 
;
_cod_original_cell_volume 2737.9(12)
_cod_original_sg_symbol_H-M P2(1)/c
_cod_database_code 1505367

loop_
_symmetry_equiv_pos_as_xyz
'x, y, z'
'-x, y+1/2, -z+1/2'
'-x, -y, -z'
'x, -y-1/2, z-1/2'

loop_
_atom_site_label
_atom_site_type_symbol
_atom_site_fract_x
_atom_site_fract_y
_atom_site_fract_z
_atom_site_U_iso_or_equiv
_atom_site_adp_type
_atom_site_occupancy
_atom_site_symmetry_multiplicity
_atom_site_calc_flag
_atom_site_refinement_flags
_atom_site_disorder_assembly
_atom_site_disorder_group
C1 C 0.0773(4) 0.3774(6) 0.4508(3) 0.0408(13) Uani 1 1 d . . .
C2 C 0.0648(4) 0.4828(6) 0.4006(4) 0.0496(15) Uani 1 1 d . . .
C3 C 0.0007(5) 0.4827(8) 0.3236(4) 0.0661(19) Uani 1 1 d . . .
H3 H -0.0056 0.5525 0.2899 0.079 Uiso 1 1 calc R . .
C4 C -0.0513(5) 0.3788(8) 0.3000(5) 0.069(2) Uani 1 1 d . . .
H4 H -0.0947 0.3786 0.2500 0.083 Uiso 1 1 calc R . .
C5 C -0.0416(4) 0.2747(7) 0.3476(4) 0.0559(16) Uani 1 1 d . . .
H5 H -0.0782 0.2046 0.3294 0.067 Uiso 1 1 calc R . .
C6 C 0.0220(4) 0.2713(5) 0.4232(3) 0.0407(13) Uani 1 1 d . . .
C7 C 0.0246(4) 0.1550(5) 0.4724(3) 0.0415(13) Uani 1 1 d . . .
H7A H 0.0054 0.1774 0.5187 0.050 Uiso 1 1 calc R . .
H7B H -0.0190 0.0951 0.4408 0.050 Uiso 1 1 calc R . .
C8 C 0.1448(4) 0.3774(5) 0.5332(3) 0.0426(13) Uani 1 1 d . . .
H8A H 0.1786 0.4558 0.5402 0.051 Uiso 1 1 calc R . .
H8B H 0.1121 0.3761 0.5726 0.051 Uiso 1 1 calc R . .
C9 C 0.1490(3) 0.0333(5) 0.4463(3) 0.0356(12) Uani 1 1 d . . .
C10 C 0.2985(3) 0.2817(5) 0.5581(3) 0.0339(11) Uani 1 1 d . . .
C11 C 0.1831(3) 0.1440(4) 0.5654(3) 0.0327(11) Uani 1 1 d . . .
C12 C 0.1599(4) 0.1338(6) 0.6454(3) 0.0414(13) Uani 1 1 d . . .
C13 C 0.1613(5) 0.2420(8) 0.7668(4) 0.0665(19) Uani 1 1 d . . .
H13A H 0.1596 0.3295 0.7830 0.080 Uiso 1 1 calc R . .
H13B H 0.1019 0.2059 0.7588 0.080 Uiso 1 1 calc R . .
C14 C 0.2271(5) 0.1727(8) 0.8299(4) 0.069(2) Uani 1 1 d . . .
H14A H 0.2202 0.0837 0.8192 0.103 Uiso 1 1 calc R . .
H14B H 0.2177 0.1906 0.8806 0.103 Uiso 1 1 calc R . .
H14C H 0.2870 0.1983 0.8314 0.103 Uiso 1 1 calc R . .
C15 C 0.2678(3) 0.0694(5) 0.5624(3) 0.0324(11) Uani 1 1 d . . .
C16 C 0.2932(4) -0.0423(5) 0.6227(3) 0.0426(13) Uani 1 1 d . . .
C17 C 0.3592(7) -0.1068(9) 0.7546(5) 0.099(3) Uani 1 1 d D . .
H17A H 0.3825 -0.1793 0.7331 0.119 Uiso 0.56(2) 1 calc PR A 1
H17B H 0.3067 -0.1331 0.7699 0.119 Uiso 0.56(2) 1 calc PR A 1
H17C H 0.4096 -0.0793 0.7992 0.119 Uiso 0.44(2) 1 d PR A 2
H17D H 0.3793 -0.1790 0.7302 0.119 Uiso 0.44(2) 1 d PR A 2
C18 C 0.4301(9) -0.0525(17) 0.8254(7) 0.096(6) Uani 0.56(2) 1 d PDU A 1
H18A H 0.4520 0.0254 0.8101 0.144 Uiso 0.56(2) 1 calc PR A 1
H18B H 0.4792 -0.1113 0.8430 0.144 Uiso 0.56(2) 1 calc PR A 1
H18C H 0.4045 -0.0370 0.8682 0.144 Uiso 0.56(2) 1 calc PR A 1
C18' C 0.2849(14) -0.150(2) 0.7878(16) 0.116(11) Uani 0.44(2) 1 d PD A 2
H18D H 0.2628 -0.0793 0.8108 0.174 Uiso 0.44(2) 1 calc PR A 2
H18E H 0.3081 -0.2129 0.8284 0.174 Uiso 0.44(2) 1 calc PR A 2
H18F H 0.2366 -0.1856 0.7454 0.174 Uiso 0.44(2) 1 calc PR A 2
C19 C 0.2990(4) -0.0425(5) 0.4449(3) 0.0425(13) Uani 1 1 d . . .
H19A H 0.2631 -0.0897 0.3988 0.051 Uiso 1 1 calc R . .
H19B H 0.3353 -0.1027 0.4829 0.051 Uiso 1 1 calc R . .
C20 C 0.4228(4) 0.1324(6) 0.5607(4) 0.0431(13) Uani 1 1 d . . .
H20A H 0.4433 0.0507 0.5844 0.052 Uiso 1 1 calc R . .
H20B H 0.4676 0.1945 0.5877 0.052 Uiso 1 1 calc R . .
C21 C 0.3611(4) 0.0446(5) 0.4180(3) 0.0411(13) Uani 1 1 d . . .
C22 C 0.4187(4) 0.1285(5) 0.4715(3) 0.0384(12) Uani 1 1 d . . .
C23 C 0.4755(4) 0.2085(6) 0.4446(4) 0.0505(15) Uani 1 1 d . . .
C24 C 0.4727(4) 0.2053(6) 0.3649(4) 0.0574(17) Uani 1 1 d . . .
H24 H 0.5097 0.2592 0.3467 0.069 Uiso 1 1 calc R . .
C25 C 0.4163(5) 0.1239(6) 0.3122(4) 0.0561(16) Uani 1 1 d . . .
H25 H 0.4146 0.1240 0.2585 0.067 Uiso 1 1 calc R . .
C26 C 0.3614(4) 0.0408(6) 0.3385(3) 0.0460(14) Uani 1 1 d . . .
C27 C 0.5803(6) 0.3752(7) 0.4747(6) 0.078(2) Uani 1 1 d . . .
H27A H 0.6197 0.3346 0.4490 0.117 Uiso 1 1 calc R . .
H27B H 0.6155 0.4250 0.5190 0.117 Uiso 1 1 calc R . .
H27C H 0.5388 0.4289 0.4368 0.117 Uiso 1 1 calc R . .
C28 C 0.2965(6) -0.0438(8) 0.2076(4) 0.075(2) Uani 1 1 d . . .
H28A H 0.2732 0.0365 0.1852 0.112 Uiso 1 1 calc R . .
H28B H 0.2556 -0.1097 0.1817 0.112 Uiso 1 1 calc R . .
H28C H 0.3543 -0.0579 0.1997 0.112 Uiso 1 1 calc R . .
I1 I 0.13717(4) 0.64922(5) 0.43340(4) 0.0858(3) Uani 1 1 d . . .
N1 N 0.1125(3) 0.0919(4) 0.5008(2) 0.0374(10) Uani 1 1 d . . .
N2 N 0.2084(3) 0.2725(4) 0.5497(2) 0.0356(10) Uani 1 1 d . . .
N3 N 0.2387(3) 0.0201(4) 0.4818(2) 0.0379(10) Uani 1 1 d . . .
N4 N 0.3367(3) 0.1633(4) 0.5762(2) 0.0336(10) Uani 1 1 d . . .
O1 O 0.1070(3) 0.0004(5) 0.3796(2) 0.0590(11) Uani 1 1 d . . .
O2 O 0.3380(3) 0.3785(4) 0.5522(3) 0.0507(10) Uani 1 1 d . . .
O3 O 0.1251(3) 0.0425(5) 0.6620(2) 0.0617(12) Uani 1 1 d . . .
O4 O 0.1845(3) 0.2369(4) 0.6904(2) 0.0537(11) Uani 1 1 d . . .
O5 O 0.2736(5) -0.1498(4) 0.6031(3) 0.0796(17) Uani 1 1 d . . .
O6 O 0.3354(3) -0.0032(4) 0.6946(2) 0.0589(11) Uani 1 1 d . A .
O7 O 0.5326(3) 0.2840(5) 0.5025(3) 0.0622(12) Uani 1 1 d . . .
O8 O 0.3058(3) -0.0443(5) 0.2896(2) 0.0638(12) Uani 1 1 d . . .

loop_
_atom_site_aniso_label
_atom_site_aniso_U_11
_atom_site_aniso_U_22
_atom_site_aniso_U_33
_atom_site_aniso_U_23
_atom_site_aniso_U_13
_atom_site_aniso_U_12
C1 0.039(3) 0.041(3) 0.043(3) 0.008(2) 0.014(2) 0.010(2)
C2 0.049(3) 0.038(3) 0.067(4) 0.008(3) 0.024(3) 0.010(3)
C3 0.069(4) 0.065(5) 0.065(4) 0.032(4) 0.020(4) 0.027(4)
C4 0.057(4) 0.082(6) 0.060(4) 0.025(4) 0.006(3) 0.016(4)
C5 0.046(3) 0.065(5) 0.051(4) 0.013(3) 0.006(3) 0.003(3)
C6 0.038(3) 0.041(3) 0.041(3) 0.003(3) 0.009(2) 0.001(3)
C7 0.030(3) 0.044(4) 0.045(3) 0.005(2) 0.004(2) -0.003(2)
C8 0.041(3) 0.030(3) 0.055(3) 0.000(3) 0.012(3) 0.002(2)
C9 0.040(3) 0.030(3) 0.036(3) 0.000(2) 0.010(2) -0.003(2)
C10 0.033(3) 0.037(3) 0.028(3) 0.001(2) 0.004(2) -0.008(2)
C11 0.035(3) 0.030(3) 0.029(2) 0.001(2) 0.003(2) -0.008(2)
C12 0.033(3) 0.054(4) 0.034(3) 0.004(3) 0.006(2) -0.011(3)
C13 0.080(5) 0.078(5) 0.046(4) -0.004(3) 0.026(3) 0.000(4)
C14 0.074(5) 0.078(5) 0.053(4) 0.005(4) 0.017(4) -0.015(4)
C15 0.034(3) 0.030(3) 0.030(3) 0.005(2) 0.006(2) -0.009(2)
C16 0.049(3) 0.030(3) 0.050(4) 0.004(3) 0.016(3) -0.001(2)
C17 0.153(9) 0.075(6) 0.065(5) 0.045(5) 0.025(6) 0.014(6)
C18 0.093(10) 0.135(14) 0.051(8) 0.016(8) 0.007(7) 0.026(9)
C18' 0.16(3) 0.084(18) 0.096(17) 0.019(12) 0.022(17) 0.019(15)
C19 0.046(3) 0.034(3) 0.047(3) -0.001(2) 0.014(3) -0.004(2)
C20 0.028(3) 0.043(3) 0.053(3) 0.004(3) 0.004(2) -0.003(2)
C21 0.043(3) 0.037(3) 0.045(3) 0.013(2) 0.016(2) 0.007(2)
C22 0.035(3) 0.035(3) 0.045(3) 0.004(2) 0.013(2) -0.001(2)
C23 0.043(3) 0.040(3) 0.071(4) 0.000(3) 0.021(3) -0.004(3)
C24 0.059(4) 0.049(4) 0.075(4) 0.021(4) 0.037(4) 0.009(3)
C25 0.062(4) 0.053(4) 0.062(4) 0.002(3) 0.032(3) 0.003(3)
C26 0.050(3) 0.047(4) 0.042(3) 0.004(3) 0.015(3) 0.010(3)
C27 0.085(5) 0.051(4) 0.114(6) 0.010(4) 0.055(5) -0.011(4)
C28 0.099(6) 0.072(5) 0.051(4) -0.004(4) 0.019(4) 0.009(4)
I1 0.0863(5) 0.0372(4) 0.1402(7) 0.0110(3) 0.0437(4) 0.0018(2)
N1 0.036(2) 0.037(3) 0.034(2) -0.0035(19) 0.0029(18) -0.007(2)
N2 0.039(2) 0.027(2) 0.041(2) 0.0023(19) 0.0131(19) -0.0044(19)
N3 0.042(2) 0.030(2) 0.041(2) -0.0055(19) 0.010(2) -0.0121(19)
N4 0.032(2) 0.031(2) 0.035(2) 0.0006(18) 0.0056(18) -0.0058(18)
O1 0.054(2) 0.066(3) 0.050(3) -0.023(2) 0.005(2) -0.011(2)
O2 0.047(2) 0.032(2) 0.076(3) 0.000(2) 0.021(2) -0.0124(18)
O3 0.069(3) 0.068(3) 0.049(2) 0.001(2) 0.020(2) -0.035(2)
O4 0.073(3) 0.053(3) 0.037(2) -0.0088(19) 0.0180(19) -0.012(2)
O5 0.130(5) 0.038(3) 0.069(3) 0.012(2) 0.027(3) -0.012(3)
O6 0.070(3) 0.052(3) 0.044(2) 0.017(2) -0.001(2) -0.003(2)
O7 0.051(2) 0.064(3) 0.074(3) -0.002(2) 0.023(2) -0.025(2)
O8 0.076(3) 0.069(3) 0.048(2) -0.011(2) 0.019(2) -0.013(3)

loop_
_atom_type_symbol
_atom_type_description
_atom_type_scat_dispersion_real
_atom_type_scat_dispersion_imag
_atom_type_scat_source
C C 0.0033 0.0016 'International Tables Vol C Tables 4.2.6.8 and 6.1.1.4'
H H 0.0000 0.0000 'International Tables Vol C Tables 4.2.6.8 and 6.1.1.4'
N N 0.0061 0.0033 'International Tables Vol C Tables 4.2.6.8 and 6.1.1.4'
O O 0.0106 0.0060 'International Tables Vol C Tables 4.2.6.8 and 6.1.1.4'
I I -0.4742 1.8119 'International Tables Vol C Tables 4.2.6.8 and 6.1.1.4'

loop_
_geom_angle_atom_site_label_1
_geom_angle_atom_site_label_2
_geom_angle_atom_site_label_3
_geom_angle
C2 C1 C6 117.7(5)
C2 C1 C8 121.8(6)
C6 C1 C8 120.5(5)
C1 C2 C3 121.5(6)
C1 C2 I1 122.8(5)
C3 C2 I1 115.6(5)
C4 C3 C2 118.5(6)
C4 C3 H3 120.8
C2 C3 H3 120.8
C3 C4 C5 121.6(7)
C3 C4 H4 119.2
C5 C4 H4 119.2
C4 C5 C6 121.2(7)
C4 C5 H5 119.4
C6 C5 H5 119.4
C5 C6 C1 119.5(5)
C5 C6 C7 117.1(5)
C1 C6 C7 123.3(5)
N1 C7 C6 115.6(4)
N1 C7 H7A 108.4
C6 C7 H7A 108.4
N1 C7 H7B 108.4
C6 C7 H7B 108.4
H7A C7 H7B 107.4
N2 C8 C1 115.3(5)
N2 C8 H8A 108.5
C1 C8 H8A 108.5
N2 C8 H8B 108.5
C1 C8 H8B 108.5
H8A C8 H8B 107.5
O1 C9 N3 126.9(5)
O1 C9 N1 125.3(5)
N3 C9 N1 107.9(4)
O2 C10 N2 125.4(5)
O2 C10 N4 126.2(5)
N2 C10 N4 108.4(4)
N1 C11 N2 113.3(4)
N1 C11 C12 110.8(4)
N2 C11 C12 112.5(4)
N1 C11 C15 103.6(4)
N2 C11 C15 100.9(4)
C12 C11 C15 115.1(4)
O3 C12 O4 126.6(5)
O3 C12 C11 121.6(5)
O4 C12 C11 111.8(4)
C14 C13 O4 111.0(6)
C14 C13 H13A 109.4
O4 C13 H13A 109.4
C14 C13 H13B 109.4
O4 C13 H13B 109.4
H13A C13 H13B 108.0
C13 C14 H14A 109.5
C13 C14 H14B 109.5
H14A C14 H14B 109.5
C13 C14 H14C 109.5
H14A C14 H14C 109.5
H14B C14 H14C 109.5
N4 C15 N3 114.7(4)
N4 C15 C11 103.9(4)
N3 C15 C11 101.3(4)
N4 C15 C16 112.9(4)
N3 C15 C16 109.2(4)
C11 C15 C16 114.3(4)
O5 C16 O6 126.1(5)
O5 C16 C15 122.4(5)
O6 C16 C15 111.5(5)
O6 C17 C18 105.4(9)
O6 C17 C18' 116.0(12)
C18 C17 C18' 104.9(13)
O6 C17 H17A 110.7
C18 C17 H17A 110.7
C18' C17 H17A 109.1
O6 C17 H17B 110.7
C18 C17 H17B 110.7
C18' C17 H17B 6.6
H17A C17 H17B 108.8
O6 C17 H17C 108.4
C18 C17 H17C 6.6
C18' C17 H17C 108.0
H17A C17 H17C 104.0
H17B C17 H17C 114.1
O6 C17 H17D 108.4
C18 C17 H17D 114.1
C18' C17 H17D 108.3
H17A C17 H17D 3.5
H17B C17 H17D 107.6
H17C C17 H17D 107.4
C17 C18 H17C 11.8
C17 C18 H18A 109.5
H17C C18 H18A 112.0
C17 C18 H18B 109.5
H17C C18 H18B 98.1
C17 C18 H18C 109.5
H17C C18 H18C 117.6
C17 C18' H18D 109.5
C17 C18' H18E 109.5
H18D C18' H18E 109.5
C17 C18' H18F 109.5
H18D C18' H18F 109.5
H18E C18' H18F 109.5
N3 C19 C21 114.8(4)
N3 C19 H19A 108.6
C21 C19 H19A 108.6
N3 C19 H19B 108.6
C21 C19 H19B 108.6
H19A C19 H19B 107.5
N4 C20 C22 115.1(5)
N4 C20 H20A 108.5
C22 C20 H20A 108.5
N4 C20 H20B 108.5
C22 C20 H20B 108.5
H20A C20 H20B 107.5
C26 C21 C22 119.5(5)
C26 C21 C19 119.2(5)
C22 C21 C19 121.4(5)
C21 C22 C23 120.0(5)
C21 C22 C20 121.1(5)
C23 C22 C20 118.8(5)
C24 C23 O7 124.9(5)
C24 C23 C22 119.3(6)
O7 C23 C22 115.8(5)
C25 C24 C23 120.9(6)
C25 C24 H24 119.5
C23 C24 H24 119.5
C24 C25 C26 120.5(6)
C24 C25 H25 119.8
C26 C25 H25 119.8
O8 C26 C21 117.1(5)
O8 C26 C25 123.2(5)
C21 C26 C25 119.7(6)
O7 C27 H27A 109.5
O7 C27 H27B 109.5
H27A C27 H27B 109.5
O7 C27 H27C 109.5
H27A C27 H27C 109.5
H27B C27 H27C 109.5
O8 C28 H28A 109.5
O8 C28 H28B 109.5
H28A C28 H28B 109.5
O8 C28 H28C 109.5
H28A C28 H28C 109.5
H28B C28 H28C 109.5
C9 N1 C11 109.9(4)
C9 N1 C7 120.0(4)
C11 N1 C7 120.6(4)
C10 N2 C8 125.4(4)
C10 N2 C11 111.7(4)
C8 N2 C11 122.7(4)
C9 N3 C15 113.0(4)
C9 N3 C19 123.9(4)
C15 N3 C19 123.0(4)
C10 N4 C15 110.1(4)
C10 N4 C20 120.5(4)
C15 N4 C20 119.3(4)
C12 O4 C13 117.1(5)
C16 O6 C17 113.2(6)
C23 O7 C27 116.0(6)
C26 O8 C28 119.6(5)

loop_
_geom_bond_atom_site_label_1
_geom_bond_atom_site_label_2
_geom_bond_distance
C1 C2 1.396(8)
C1 C6 1.408(8)
C1 C8 1.506(8)
C2 C3 1.416(10)
C2 I1 2.074(6)
C3 C4 1.353(11)
C3 H3 0.9300
C4 C5 1.361(10)
C4 H4 0.9300
C5 C6 1.393(8)
C5 H5 0.9300
C6 C7 1.495(7)
C7 N1 1.467(7)
C7 H7A 0.9700
C7 H7B 0.9700
C8 N2 1.456(7)
C8 H8A 0.9700
C8 H8B 0.9700
C9 O1 1.205(6)
C9 N3 1.352(7)
C9 N1 1.391(6)
C10 O2 1.214(6)
C10 N2 1.366(6)
C10 N4 1.381(7)
C11 N1 1.429(6)
C11 N2 1.463(6)
C11 C12 1.547(7)
C11 C15 1.549(7)
C12 O3 1.183(6)
C12 O4 1.332(7)
C13 C14 1.458(11)
C13 O4 1.483(7)
C13 H13A 0.9700
C13 H13B 0.9700
C14 H14A 0.9600
C14 H14B 0.9600
C14 H14C 0.9600
C15 N4 1.426(6)
C15 N3 1.442(6)
C15 C16 1.552(7)
C16 O5 1.201(7)
C16 O6 1.299(7)
C17 O6 1.486(8)
C17 C18 1.503(9)
C17 C18' 1.508(9)
C17 H17A 0.9700
C17 H17B 0.9700
C17 H17C 0.9700
C17 H17D 0.9700
C18 H17C 0.5510
C18 H18A 0.9600
C18 H18B 0.9600
C18 H18C 0.9600
C18' H18D 0.9600
C18' H18E 0.9600
C18' H18F 0.9600
C19 N3 1.445(7)
C19 C21 1.506(7)
C19 H19A 0.9700
C19 H19B 0.9700
C20 N4 1.478(7)
C20 C22 1.541(8)
C20 H20A 0.9700
C20 H20B 0.9700
C21 C26 1.391(7)
C21 C22 1.401(8)
C22 C23 1.401(8)
C23 C24 1.381(9)
C23 O7 1.383(8)
C24 C25 1.369(10)
C24 H24 0.9300
C25 C26 1.395(9)
C25 H25 0.9300
C26 O8 1.358(7)
C27 O7 1.389(8)
C27 H27A 0.9600
C27 H27B 0.9600
C27 H27C 0.9600
C28 O8 1.396(8)
C28 H28A 0.9600
C28 H28B 0.9600
C28 H28C 0.9600

loop_
_geom_hbond_atom_site_label_D
_geom_hbond_atom_site_label_H
_geom_hbond_atom_site_label_A
_geom_hbond_distance_DH
_geom_hbond_distance_HA
_geom_hbond_distance_DA
_geom_hbond_angle_DHA
_geom_hbond_site_symmetry_A
C7 H7B O3 0.97 2.51 3.467(7) 169.8 3_556
C4 H4 O1 0.93 2.56 3.258(8) 132.0 2

loop_
_geom_torsion_atom_site_label_1
_geom_torsion_atom_site_label_2
_geom_torsion_atom_site_label_3
_geom_torsion_atom_site_label_4
_geom_torsion
C6 C1 C2 C3 -1.8(8)
C8 C1 C2 C3 -179.4(5)
C6 C1 C2 I1 177.7(4)
C8 C1 C2 I1 0.2(7)
C1 C2 C3 C4 2.3(9)
I1 C2 C3 C4 -177.3(5)
C2 C3 C4 C5 -1.6(10)
C3 C4 C5 C6 0.5(11)
C4 C5 C6 C1 0.0(9)
C4 C5 C6 C7 177.3(6)
C2 C1 C6 C5 0.7(8)
C8 C1 C6 C5 178.3(5)
C2 C1 C6 C7 -176.5(5)
C8 C1 C6 C7 1.1(8)
C5 C6 C7 N1 125.0(5)
C1 C6 C7 N1 -57.7(7)
C2 C1 C8 N2 -127.5(5)
C6 C1 C8 N2 55.0(7)
N1 C11 C12 O3 40.3(7)
N2 C11 C12 O3 168.3(5)
C15 C11 C12 O3 -76.8(7)
N1 C11 C12 O4 -140.3(5)
N2 C11 C12 O4 -12.3(6)
C15 C11 C12 O4 102.6(5)
N1 C11 C15 N4 138.4(4)
N2 C11 C15 N4 20.9(4)
C12 C11 C15 N4 -100.4(5)
N1 C11 C15 N3 19.2(4)
N2 C11 C15 N3 -98.3(4)
C12 C11 C15 N3 140.3(4)
N1 C11 C15 C16 -98.1(5)
N2 C11 C15 C16 144.5(4)
C12 C11 C15 C16 23.1(6)
N4 C15 C16 O5 -142.0(6)
N3 C15 C16 O5 -13.1(7)
C11 C15 C16 O5 99.5(7)
N4 C15 C16 O6 39.2(6)
N3 C15 C16 O6 168.1(4)
C11 C15 C16 O6 -79.3(5)
N3 C19 C21 C26 -124.5(5)
N3 C19 C21 C22 55.8(7)
C26 C21 C22 C23 0.5(8)
C19 C21 C22 C23 -179.8(5)
C26 C21 C22 C20 -177.8(5)
C19 C21 C22 C20 1.8(8)
N4 C20 C22 C21 -59.8(7)
N4 C20 C22 C23 121.8(6)
C21 C22 C23 C24 1.2(9)
C20 C22 C23 C24 179.6(5)
C21 C22 C23 O7 -177.3(5)
C20 C22 C23 O7 1.1(8)
O7 C23 C24 C25 177.4(6)
C22 C23 C24 C25 -0.9(9)
C23 C24 C25 C26 -1.1(10)
C22 C21 C26 O8 178.5(5)
C19 C21 C26 O8 -1.2(8)
C22 C21 C26 C25 -2.5(8)
C19 C21 C26 C25 177.8(5)
C24 C25 C26 O8 -178.2(6)
C24 C25 C26 C21 2.8(9)
O1 C9 N1 C11 -166.2(5)
N3 C9 N1 C11 13.9(6)
O1 C9 N1 C7 -19.9(8)
N3 C9 N1 C7 160.3(4)
N2 C11 N1 C9 87.6(5)
C12 C11 N1 C9 -144.8(4)
C15 C11 N1 C9 -20.8(5)
N2 C11 N1 C7 -58.6(6)
C12 C11 N1 C7 69.1(6)
C15 C11 N1 C7 -167.0(4)
C6 C7 N1 C9 -67.7(6)
C6 C7 N1 C11 75.1(6)
O2 C10 N2 C8 -0.8(8)
N4 C10 N2 C8 177.8(4)
O2 C10 N2 C11 -176.4(5)
N4 C10 N2 C11 2.2(5)
C1 C8 N2 C10 110.1(6)
C1 C8 N2 C11 -74.8(6)
N1 C11 N2 C10 -124.7(4)
C12 C11 N2 C10 108.6(5)
C15 C11 N2 C10 -14.6(5)
N1 C11 N2 C8 59.6(6)
C12 C11 N2 C8 -67.2(6)
C15 C11 N2 C8 169.7(4)
O1 C9 N3 C15 -179.9(5)
N1 C9 N3 C15 -0.1(6)
O1 C9 N3 C19 -2.8(9)
N1 C9 N3 C19 176.9(4)
N4 C15 N3 C9 -123.4(5)
C11 C15 N3 C9 -12.2(5)
C16 C15 N3 C9 108.7(5)
N4 C15 N3 C19 59.6(6)
C11 C15 N3 C19 170.8(4)
C16 C15 N3 C19 -68.3(5)
C21 C19 N3 C9 107.6(6)
C21 C19 N3 C15 -75.7(6)
O2 C10 N4 C15 -168.5(5)
N2 C10 N4 C15 12.9(5)
O2 C10 N4 C20 -23.4(8)
N2 C10 N4 C20 158.0(4)
N3 C15 N4 C10 88.1(5)
C11 C15 N4 C10 -21.5(5)
C16 C15 N4 C10 -145.9(4)
N3 C15 N4 C20 -57.5(6)
C11 C15 N4 C20 -167.1(4)
C16 C15 N4 C20 68.5(6)
C22 C20 N4 C10 -66.7(6)
C22 C20 N4 C15 75.3(6)
O3 C12 O4 C13 -4.0(9)
C11 C12 O4 C13 176.6(5)
C14 C13 O4 C12 82.0(7)
O5 C16 O6 C17 0.0(9)
C15 C16 O6 C17 178.7(6)
C18 C17 O6 C16 162.9(8)
C18' C17 O6 C16 -81.7(14)
C24 C23 O7 C27 9.8(9)
C22 C23 O7 C27 -171.8(6)
C21 C26 O8 C28 173.6(6)
C25 C26 O8 C28 -5.4(9)
